data_2232869
loop_
_publ_author_name
'Dai, Jing'
'Wu, Jin-Long'

_publ_section_title
;
 2-(2-Chlorophenyl)-2-oxo-<i>N</i>-phenylacetamide
;
_journal_coeditor_code NC2246
_journal_issue 12
_journal_name_full 'Acta Crystallographica Section E'
_journal_page_first o3152
_journal_paper_doi 10.1107/S1600536811044886
_journal_volume 67
_journal_year 2011
_chemical_formula_iupac 'C14 H10 Cl N O2'
_chemical_formula_moiety 'C14 H10 Cl N O2'
_chemical_formula_sum 'C14 H10 Cl N O2'
_chemical_formula_weight 259.68
_chemical_name_systematic
;
2-(2-Chlorophenyl)-2-oxo-<i>N</i>-phenylacetamide
;
_space_group_IT_number 14
_symmetry_cell_setting monoclinic
_symmetry_space_group_name_Hall '-P 2ybc'
_symmetry_space_group_name_H-M 'P 1 21/c 1'
_atom_sites_solution_hydrogens geom
_atom_sites_solution_primary direct
_atom_sites_solution_secondary difmap
_audit_creation_method SHELXL-97
_cell_angle_alpha 90.00
_cell_angle_beta 100.954(10)
_cell_angle_gamma 90.00
_cell_formula_units_Z 4
_cell_length_a 11.3513(11)
_cell_length_b 10.4585(8)
_cell_length_c 10.2944(10)
_cell_measurement_reflns_used 1968
_cell_measurement_temperature 293(2)
_cell_measurement_theta_max 29.2384
_cell_measurement_theta_min 3.5427
_cell_volume 1199.86(19)
_computing_cell_refinement
;
CrysAlis PRO (Oxford Diffraction, 2009)
;
_computing_data_collection
;
CrysAlis PRO (Oxford Diffraction, 2009)
;
_computing_data_reduction
;
CrysAlis PRO (Oxford Diffraction, 2009)
;
_computing_molecular_graphics
;
OLEX2 (Dolomanov <i>et al.</i>, 2009)
;
_computing_publication_material
;
OLEX2 (Dolomanov <i>et al.</i>, 2009)
;
_computing_structure_refinement 'SHELXL97 (Sheldrick, 2008)'
_computing_structure_solution 'SHELXS97 (Sheldrick, 2008)'
_diffrn_ambient_temperature 293(2)
_diffrn_detector_area_resol_mean 10.3592
_diffrn_measured_fraction_theta_full 0.998
_diffrn_measured_fraction_theta_max 0.998
_diffrn_measurement_device_type 'Oxford Diffraction Xcalibur Atlas Gemini ultra'
_diffrn_measurement_method '\w scans'
_diffrn_radiation_monochromator graphite
_diffrn_radiation_source 'fine-focus sealed tube'
_diffrn_radiation_type MoK\a
_diffrn_radiation_wavelength 0.71073
_diffrn_reflns_av_R_equivalents 0.0207
_diffrn_reflns_av_sigmaI/netI 0.0297
_diffrn_reflns_limit_h_max 13
_diffrn_reflns_limit_h_min -13
_diffrn_reflns_limit_k_max 12
_diffrn_reflns_limit_k_min -11
_diffrn_reflns_limit_l_max 7
_diffrn_reflns_limit_l_min -12
_diffrn_reflns_number 5282
_diffrn_reflns_theta_full 25.35
_diffrn_reflns_theta_max 25.35
_diffrn_reflns_theta_min 3.55
_diffrn_standards_decay_% 0
_diffrn_standards_interval_time 9
_diffrn_standards_number 9
_exptl_absorpt_coefficient_mu 0.310
_exptl_absorpt_correction_T_max 0.928
_exptl_absorpt_correction_T_min 0.860
_exptl_absorpt_correction_type multi-scan
_exptl_absorpt_process_details
;
(CrysAlis PRO; Oxford Diffraction, 2009)
;
_exptl_crystal_colour yellow
_exptl_crystal_density_diffrn 1.438
_exptl_crystal_density_method 'not measured'
_exptl_crystal_description block
_exptl_crystal_F_000 536
_exptl_crystal_size_max 0.48
_exptl_crystal_size_mid 0.39
_exptl_crystal_size_min 0.25
_refine_diff_density_max 0.142
_refine_diff_density_min -0.193
_refine_ls_extinction_method none
_refine_ls_goodness_of_fit_ref 1.007
_refine_ls_hydrogen_treatment constr
_refine_ls_matrix_type full
_refine_ls_number_parameters 163
_refine_ls_number_reflns 2201
_refine_ls_number_restraints 0
_refine_ls_restrained_S_all 1.007
_refine_ls_R_factor_all 0.0523
_refine_ls_R_factor_gt 0.0340
_refine_ls_shift/su_max 0.000
_refine_ls_shift/su_mean 0.000
_refine_ls_structure_factor_coef Fsqd
_refine_ls_weighting_details 'calc w=1/[\s^2^(Fo^2^)+(0.0552P)^2^+0.0000P] where P=(Fo^2^+2Fc^2^)/3'
_refine_ls_weighting_scheme calc
_refine_ls_wR_factor_gt 0.0901
_refine_ls_wR_factor_ref 0.0954
_reflns_number_gt 1562
_reflns_number_total 2201
_reflns_threshold_expression I>2sigma(I)
_cod_data_source_file nc2246.cif
_cod_data_source_block I
_cod_original_sg_symbol_H-M 'P 21/c'
_cod_database_code 2232869
_cod_database_fobs_code 2232869

loop_
_symmetry_equiv_pos_as_xyz
'x, y, z'
'-x, y+1/2, -z+1/2'
'-x, -y, -z'
'x, -y-1/2, z-1/2'

loop_
_atom_site_type_symbol
_atom_site_label
_atom_site_fract_x
_atom_site_fract_y
_atom_site_fract_z
_atom_site_U_iso_or_equiv
_atom_site_adp_type
_atom_site_calc_flag
_atom_site_refinement_flags
_atom_site_occupancy
_atom_site_symmetry_multiplicity
Cl Cl 0.39169(4) 0.11424(5) 0.07892(5) 0.0671(2) Uani d . 1 1
O O1 0.12583(11) 0.05846(11) -0.01363(12) 0.0534(4) Uani d . 1 1
O O2 0.04597(11) 0.32465(12) -0.20894(12) 0.0556(4) Uani d . 1 1
N N -0.05486(12) 0.13663(13) -0.20367(13) 0.0438(4) Uani d . 1 1
H H -0.0482 0.0637 -0.1643 0.053 Uiso calc R 1 1
C C1 0.13889(17) 0.38201(17) 0.07314(17) 0.0505(5) Uani d . 1 1
H H1 0.0609 0.3986 0.0295 0.061 Uiso calc R 1 1
C C2 0.1960(2) 0.46949(19) 0.16282(18) 0.0627(5) Uani d . 1 1
H H2 0.1563 0.5432 0.1811 0.075 Uiso calc R 1 1
C C3 0.3117(2) 0.4475(2) 0.2250(2) 0.0697(6) Uani d . 1 1
H H3 0.3508 0.5067 0.2856 0.084 Uiso calc R 1 1
C C4 0.37045(18) 0.3389(2) 0.19889(19) 0.0637(6) Uani d . 1 1
H H4 0.4495 0.3254 0.2407 0.076 Uiso calc R 1 1
C C5 0.31215(15) 0.24881(17) 0.10994(18) 0.0483(5) Uani d . 1 1
C C6 0.19425(14) 0.26908(16) 0.04560(16) 0.0409(4) Uani d . 1 1
C C7 0.12143(13) 0.17184(16) -0.03847(16) 0.0404(4) Uani d . 1 1
C C8 0.03285(14) 0.22088(16) -0.16030(16) 0.0406(4) Uani d . 1 1
C C9 -0.15676(14) 0.15162(15) -0.30543(16) 0.0386(4) Uani d . 1 1
C C10 -0.24427(14) 0.05916(17) -0.31498(16) 0.0449(4) Uani d . 1 1
H H10 -0.2331 -0.0109 -0.2583 0.054 Uiso calc R 1 1
C C11 -0.34801(16) 0.07007(19) -0.40792(19) 0.0572(5) Uani d . 1 1
H H11 -0.4074 0.0080 -0.4135 0.069 Uiso calc R 1 1
C C12 -0.36407(17) 0.1729(2) -0.49283(19) 0.0609(5) Uani d . 1 1
H H12 -0.4345 0.1806 -0.5553 0.073 Uiso calc R 1 1
C C13 -0.27627(18) 0.26376(18) -0.48528(18) 0.0567(5) Uani d . 1 1
H H13 -0.2874 0.3326 -0.5436 0.068 Uiso calc R 1 1
C C14 -0.17155(16) 0.25492(16) -0.39263(17) 0.0480(5) Uani d . 1 1
H H14 -0.1120 0.3166 -0.3884 0.058 Uiso calc R 1 1

loop_
_atom_site_aniso_label
_atom_site_aniso_U_11
_atom_site_aniso_U_22
_atom_site_aniso_U_33
_atom_site_aniso_U_12
_atom_site_aniso_U_13
_atom_site_aniso_U_23
Cl 0.0447(3) 0.0726(4) 0.0818(4) 0.0070(2) 0.0062(2) 0.0104(3)
O1 0.0500(7) 0.0414(7) 0.0634(8) -0.0033(6) -0.0028(6) 0.0056(6)
O2 0.0601(8) 0.0440(8) 0.0578(8) -0.0130(6) -0.0017(6) 0.0081(6)
N 0.0394(8) 0.0385(8) 0.0499(9) -0.0037(6) -0.0002(7) 0.0092(6)
C1 0.0499(11) 0.0514(11) 0.0501(11) -0.0042(9) 0.0089(9) -0.0006(9)
C2 0.0786(15) 0.0572(12) 0.0541(12) -0.0067(11) 0.0174(11) -0.0115(10)
C3 0.0906(17) 0.0681(15) 0.0469(11) -0.0216(13) 0.0042(11) -0.0083(10)
C4 0.0551(12) 0.0788(15) 0.0501(11) -0.0204(11) -0.0075(9) 0.0080(11)
C5 0.0444(10) 0.0534(11) 0.0467(10) -0.0062(8) 0.0077(8) 0.0080(8)
C6 0.0405(9) 0.0438(10) 0.0384(9) -0.0047(8) 0.0074(7) 0.0050(7)
C7 0.0352(9) 0.0402(10) 0.0466(10) -0.0006(7) 0.0100(7) 0.0030(8)
C8 0.0385(9) 0.0397(10) 0.0441(10) -0.0034(8) 0.0087(7) 0.0006(8)
C9 0.0367(9) 0.0397(9) 0.0390(9) 0.0038(7) 0.0063(7) -0.0013(7)
C10 0.0412(10) 0.0442(10) 0.0485(10) -0.0028(8) 0.0070(8) 0.0030(8)
C11 0.0412(10) 0.0627(13) 0.0632(12) -0.0080(9) -0.0013(9) -0.0011(10)
C12 0.0484(11) 0.0669(13) 0.0597(12) 0.0075(10) -0.0091(9) -0.0009(10)
C13 0.0666(13) 0.0495(11) 0.0496(11) 0.0108(10) -0.0002(10) 0.0076(8)
C14 0.0524(11) 0.0401(10) 0.0497(11) -0.0034(8) 0.0053(9) 0.0023(8)

loop_
_atom_type_symbol
_atom_type_description
_atom_type_scat_dispersion_real
_atom_type_scat_dispersion_imag
_atom_type_scat_source
C C 0.0033 0.0016 'International Tables Vol C Tables 4.2.6.8 and 6.1.1.4'
H H 0.0000 0.0000 'International Tables Vol C Tables 4.2.6.8 and 6.1.1.4'
N N 0.0061 0.0033 'International Tables Vol C Tables 4.2.6.8 and 6.1.1.4'
Cl Cl 0.1484 0.1585 'International Tables Vol C Tables 4.2.6.8 and 6.1.1.4'
O O 0.0106 0.0060 'International Tables Vol C Tables 4.2.6.8 and 6.1.1.4'

loop_
_geom_angle_atom_site_label_1
_geom_angle_atom_site_label_2
_geom_angle_atom_site_label_3
_geom_angle
C8 N C9 128.68(14)
C8 N H 115.7
C9 N H 115.7
C2 C1 C6 121.93(18)
C2 C1 H1 119.0
C6 C1 H1 119.0
C3 C2 C1 119.5(2)
C3 C2 H2 120.3
C1 C2 H2 120.3
C2 C3 C4 120.56(18)
C2 C3 H3 119.7
C4 C3 H3 119.7
C3 C4 C5 120.16(19)
C3 C4 H4 119.9
C5 C4 H4 119.9
C4 C5 C6 120.28(18)
C4 C5 Cl 118.15(15)
C6 C5 Cl 121.54(14)
C5 C6 C1 117.56(15)
C5 C6 C7 123.55(16)
C1 C6 C7 118.56(14)
O1 C7 C6 123.52(14)
O1 C7 C8 119.50(14)
C6 C7 C8 116.93(14)
O2 C8 N 126.20(15)
O2 C8 C7 121.39(14)
N C8 C7 112.41(14)
C10 C9 C14 120.10(15)
C10 C9 N 116.92(14)
C14 C9 N 122.98(15)
C11 C10 C9 120.19(17)
C11 C10 H10 119.9
C9 C10 H10 119.9
C10 C11 C12 119.99(18)
C10 C11 H11 120.0
C12 C11 H11 120.0
C13 C12 C11 119.97(17)
C13 C12 H12 120.0
C11 C12 H12 120.0
C12 C13 C14 121.04(17)
C12 C13 H13 119.5
C14 C13 H13 119.5
C13 C14 C9 118.68(16)
C13 C14 H14 120.7
C9 C14 H14 120.7

loop_
_geom_bond_atom_site_label_1
_geom_bond_atom_site_label_2
_geom_bond_distance
Cl C5 1.7342(19)
O1 C7 1.2120(19)
O2 C8 1.2161(19)
N C8 1.341(2)
N C9 1.414(2)
N H 0.8600
C1 C2 1.372(3)
C1 C6 1.392(2)
C1 H1 0.9300
C2 C3 1.366(3)
C2 H2 0.9300
C3 C4 1.370(3)
C3 H3 0.9300
C4 C5 1.391(3)
C4 H4 0.9300
C5 C6 1.392(2)
C6 C7 1.481(2)
C7 C8 1.539(2)
C9 C10 1.376(2)
C9 C14 1.394(2)
C10 C11 1.374(2)
C10 H10 0.9300
C11 C12 1.376(3)
C11 H11 0.9300
C12 C13 1.369(3)
C12 H12 0.9300
C13 C14 1.378(2)
C13 H13 0.9300
C14 H14 0.9300

loop_
_geom_hbond_atom_site_label_D
_geom_hbond_atom_site_label_H
_geom_hbond_atom_site_label_A
_geom_hbond_site_symmetry_A
_geom_hbond_distance_DH
_geom_hbond_distance_HA
_geom_hbond_distance_DA
_geom_hbond_angle_DHA
N H O1 3_555 0.86 2.52 3.241(4) 141.1

loop_
_cod_related_entry_id
_cod_related_entry_database
_cod_related_entry_code
1 ChemSpider 30657262
